data_7009093
loop_
_publ_author_name
'Green, Jennifer C.'
'Green, Malcolm L. H.'
'Taylor, Grant C.'
'Saunders, John'

_publ_section_title
;
 Studies on ansa-zirconocene--butadiene derivatives
;
_journal_issue 3
_journal_name_full 'Journal of the Chemical Society, Dalton Transactions'
_journal_page_first 317
_journal_paper_doi 10.1039/a908532g
_journal_year 2000
_chemical_formula_moiety ' C48 H41 Zr N B F15 O2 '
_chemical_formula_sum 'C48 H41 B F15 N O2 Zr'
_chemical_formula_weight 1051.87
_space_group_IT_number 14
_symmetry_cell_setting monoclinic
_symmetry_space_group_name_Hall '-P 2ybc'
_symmetry_space_group_name_H-M 'P 1 21/c 1'
_atom_sites_solution_hydrogens geom
_atom_sites_solution_primary direct
_cell_angle_alpha 90.000
_cell_angle_beta 91.884(2)
_cell_angle_gamma 90.000
_cell_formula_units_Z 4
_cell_length_a 11.724(2)
_cell_length_b 17.331(6)
_cell_length_c 22.963(9)
_cell_measurement_reflns_used 0
_cell_measurement_temperature 0
_cell_measurement_theta_max 0
_cell_measurement_theta_min 0
_cell_volume 4663(3)
_computing_cell_refinement 'CAD-4 software (Enraf-Nonius, 1989)'
_computing_data_collection 'CAD-4 software (Enraf-Nonius, 1989)'
_computing_data_reduction 'RC93 (Watkin, D.J., Prout, C.K., Lilley, P.M.deQ. 1994)'
_computing_molecular_graphics 'CAMERON (Watkin, Prout & Pearce,  1996)'
_computing_publication_material 'CRYSTALS Issue 10 (Watkin, Prout, Carruthers & Betteridge, 1996)'
_computing_structure_refinement 'CRYSTALS Issue 10 (Watkin, Prout, Carruthers & Betteridge, 1996)'
_computing_structure_solution 'SIR92 (Giacovazzo et al, 1992)'
_diffrn_ambient_temperature 0
_diffrn_measurement_device '  Enraf-nonius CAD4 '
_diffrn_measurement_method 2\q/\w
_diffrn_radiation_monochromator graphite
_diffrn_radiation_type 'Mo K\a'
_diffrn_radiation_wavelength 0.71073
_diffrn_reflns_av_R_equivalents 0.02
_diffrn_reflns_limit_h_max 13
_diffrn_reflns_limit_h_min -1
_diffrn_reflns_limit_k_max 19
_diffrn_reflns_limit_k_min -1
_diffrn_reflns_limit_l_max 26
_diffrn_reflns_limit_l_min -26
_diffrn_reflns_number 9452
_diffrn_reflns_theta_max 25.28
_diffrn_reflns_theta_min 1.78
_diffrn_standards_decay_% 11.39
_diffrn_standards_number 0
_exptl_absorpt_coefficient_mu 0.32
_exptl_absorpt_correction_T_max 1.00
_exptl_absorpt_correction_T_min 0.82
_exptl_absorpt_correction_type DIFABS
_exptl_absorpt_process_details 'refined from delta-F'
_exptl_crystal_colour ' gold '
_exptl_crystal_density_diffrn 1.497
_exptl_crystal_density_meas ?
_exptl_crystal_description ' box '
_exptl_crystal_F_000 0.00
_exptl_crystal_size_max 0.5
_exptl_crystal_size_mid 0.1
_exptl_crystal_size_min 0.1
_refine_diff_density_max 1.79
_refine_diff_density_min -0.61
_refine_ls_extinction_method None
_refine_ls_goodness_of_fit_obs 1.6037
_refine_ls_hydrogen_treatment 'H atoms placed geometrically after each cycle'
_refine_ls_matrix_type full
_refine_ls_number_parameters 727
_refine_ls_number_reflns 3880
_refine_ls_R_factor_obs 0.0612
_refine_ls_shift/esd_max 2.154581
_refine_ls_structure_factor_coef F
_refine_ls_weighting_scheme 'Chebychev polynomial (Carruthers & Watkin, 1979)'
_refine_ls_wR_factor_obs 0.0719
_reflns_limit_h_max 13
_reflns_limit_h_min -13
_reflns_limit_k_max 19
_reflns_limit_k_min 0
_reflns_limit_l_max 26
_reflns_limit_l_min 0
_reflns_number_observed 3880
_reflns_number_total 7288
_reflns_observed_criterion >3.00\s(I)
_cod_data_source_file a908532g.txt
_cod_data_source_block 9
_cod_depositor_comments
;
 Changing the capitalization of '_atom_site_label' data item
 values and the values of related data items (e. g. _atom_site_aniso_label).
 Updating the _chemical_formula_sum data item value.

 Antanas Vaitkus,
 2017-01-04

The following automatic conversions were performed:
'_symmetry_cell_setting' value 'Monoclinic' changed to 'monoclinic'
according to '/home/saulius/struct/CIF-dictionaries/cif_core.dic'
dictionary named 'cif_core.dic' version 2.4.1 from 2010-06-29.

Automatic conversion script
Id: cif_fix_enum 1527 2010-12-29 10:47:43Z saulius 

The following automatic conversions were performed:

'_atom_sites_solution_primary' value 'Direct Methods' was changed to
'direct'.

'_atom_sites_solution_hydrogens' value 'Geometric' was changed to
'geom'.

Automatic conversion script
Id: cif_fix_values 6452 2018-10-05 10:23:21Z andrius 
;
_cod_original_cell_volume 4663.1(3)
_cod_original_sg_symbol_H-M 'P 1 21/c 1 '
_cod_original_formula_sum ' C48 H41 ZR N B F15 O2 '
_cod_database_code 7009093

loop_
_symmetry_equiv_pos_as_xyz
x,y,z
-x,-y,-z
-x,y+1/2,-z+1/2
x,-y+1/2,z+1/2

loop_
_atom_site_aniso_label
_atom_site_aniso_U_11
_atom_site_aniso_U_22
_atom_site_aniso_U_33
_atom_site_aniso_U_23
_atom_site_aniso_U_13
_atom_site_aniso_U_12
Zr1 0.0631(5) 0.0518(5) 0.0440(4) 0.0010(4) -0.0087(3) -0.0070(5)
C1 0.17(1) 0.084(9) 0.063(7) 0.018(6) 0.001(8) -0.037(9)
C2 0.22(2) 0.11(1) 0.11(1) 0.033(9) 0.00(1) -0.07(1)
C3 0.26(2) 0.16(1) 0.053(7) 0.029(9) 0.00(1) -0.05(2)
C4 0.104(9) 0.097(9) 0.058(7) 0.002(6) 0.011(6) -0.035(7)
C5 0.093(9) 0.11(1) 0.079(8) -0.001(7) 0.007(7) -0.041(8)
C6 0.051(6) 0.16(1) 0.11(1) 0.02(1) 0.004(6) -0.017(7)
C7 0.070(8) 0.11(1) 0.12(1) -0.015(9) 0.025(7) 0.001(7)
C8 0.101(9) 0.11(1) 0.066(7) 0.001(7) 0.017(6) -0.025(7)
C9 0.15(1) 0.054(6) 0.059(6) 0.006(5) -0.020(7) -0.007(7)
C10 0.12(1) 0.072(8) 0.061(7) 0.006(5) -0.034(7) 0.017(7)
C11 0.084(8) 0.066(7) 0.11(1) 0.003(7) -0.028(7) 0.020(6)
C12 0.108(9) 0.065(7) 0.089(8) -0.005(6) -0.010(7) 0.024(7)
C13 0.15(1) 0.050(6) 0.076(8) -0.003(5) -0.023(7) -0.005(7)
N20 0.073(5) 0.054(5) 0.057(5) -0.004(4) -0.006(4) -0.008(4)
C21 0.095(8) 0.075(7) 0.067(6) -0.003(5) -0.026(6) -0.012(6)
C22 0.15(1) 0.087(9) 0.093(9) -0.011(7) -0.037(9) -0.045(9)
C23 0.17(1) 0.062(8) 0.095(9) -0.009(7) -0.010(9) -0.036(8)
C24 0.14(1) 0.052(7) 0.077(7) 0.001(5) 0.007(7) -0.005(6)
C25 0.091(7) 0.055(5) 0.055(5) 0.001(5) 0.004(5) -0.003(5)
C30 0.093(7) 0.079(7) 0.049(5) -0.002(5) -0.008(5) -0.021(6)
C31 0.083(7) 0.070(6) 0.040(5) 0.007(4) -0.004(4) -0.007(5)
C32 0.070(6) 0.061(5) 0.038(4) -0.002(4) -0.001(4) -0.009(5)
C33 0.073(6) 0.063(6) 0.047(5) -0.003(4) 0.003(4) -0.010(5)
B34 0.066(6) 0.060(6) 0.042(5) 0.003(4) -0.003(4) -0.011(5)
C40 0.062(5) 0.051(5) 0.044(5) 0.001(4) -0.005(4) -0.007(4)
F41 0.114(5) 0.080(4) 0.050(3) 0.003(3) -0.018(3) -0.029(3)
C41 0.074(6) 0.060(6) 0.043(4) 0.003(5) -0.002(4) -0.001(5)
F42 0.119(5) 0.075(4) 0.072(4) -0.009(3) -0.017(3) -0.035(4)
C42 0.074(6) 0.057(6) 0.063(6) -0.006(5) -0.006(5) -0.007(5)
F43 0.119(5) 0.065(4) 0.088(4) 0.017(3) -0.006(4) -0.030(4)
C43 0.067(6) 0.053(6) 0.072(7) 0.007(5) 0.004(5) -0.005(5)
F44 0.130(5) 0.093(4) 0.067(4) 0.033(3) -0.019(3) -0.035(4)
C44 0.072(6) 0.061(6) 0.055(6) 0.010(5) -0.006(5) -0.011(5)
F45 0.100(4) 0.084(4) 0.049(3) 0.006(3) -0.011(3) -0.032(3)
C45 0.061(5) 0.065(6) 0.048(5) -0.002(4) -0.002(4) -0.010(4)
C50 0.064(6) 0.056(5) 0.059(6) -0.000(4) -0.012(5) -0.013(4)
F51 0.090(4) 0.137(6) 0.058(4) 0.022(4) -0.012(3) -0.019(4)
C51 0.068(7) 0.073(7) 0.086(8) -0.002(6) -0.016(6) -0.019(6)
F52 0.102(5) 0.138(7) 0.131(6) 0.035(5) -0.057(5) -0.010(5)
C52 0.073(8) 0.085(8) 0.11(1) 0.012(7) -0.027(7) -0.009(6)
F53 0.085(5) 0.142(7) 0.21(1) -0.028(7) -0.046(6) 0.031(5)
C53 0.066(7) 0.083(8) 0.14(1) -0.021(8) -0.030(8) 0.012(6)
F54 0.081(4) 0.140(7) 0.133(7) -0.052(5) 0.012(4) 0.005(4)
C54 0.076(8) 0.084(8) 0.10(1) -0.028(7) -0.003(7) -0.007(6)
F55 0.085(4) 0.100(4) 0.060(3) -0.011(3) 0.005(3) 0.001(3)
C55 0.059(6) 0.066(6) 0.073(7) -0.009(5) -0.013(5) -0.007(5)
C60 0.064(6) 0.056(5) 0.049(5) 0.004(4) 0.007(4) -0.008(4)
F61 0.075(4) 0.070(4) 0.109(5) 0.011(3) -0.012(3) 0.001(3)
C61 0.074(7) 0.075(7) 0.064(6) 0.004(5) -0.001(5) -0.012(6)
F62 0.089(5) 0.152(7) 0.136(7) 0.031(6) -0.042(5) -0.008(5)
C62 0.076(8) 0.10(1) 0.074(7) 0.018(7) -0.010(6) -0.010(7)
F63 0.110(6) 0.190(9) 0.138(7) -0.032(7) -0.044(5) -0.058(6)
C63 0.083(8) 0.11(1) 0.086(8) -0.015(7) -0.018(7) -0.032(7)
F64 0.118(6) 0.093(5) 0.174(8) -0.059(5) -0.008(5) -0.036(4)
C64 0.087(8) 0.091(9) 0.080(7) -0.024(6) 0.006(6) -0.027(7)
F65 0.084(4) 0.061(3) 0.112(5) -0.017(3) -0.005(4) -0.003(3)
C65 0.074(7) 0.071(7) 0.056(5) -0.012(5) 0.001(5) -0.007(5)

loop_
_atom_site_label
_atom_site_fract_x
_atom_site_fract_y
_atom_site_fract_z
_atom_site_U_iso_or_equiv
_atom_site_occupancy
_atom_site_thermal_displace_type
Zr1 0.27276(7) 0.61102(5) 0.66987(4) 0.0517 1.0000 Uani
C1 0.200(1) 0.4901(8) 0.7623(5) 0.0915 1.0000 Uani
C2 0.140(2) 0.414(1) 0.7475(8) 0.1253 1.0000 Uani
C3 0.213(2) 0.496(1) 0.8281(6) 0.1225 1.0000 Uani
C4 0.134(1) 0.5577(7) 0.7349(5) 0.0798 1.0000 Uani
C5 0.079(1) 0.5588(9) 0.6810(6) 0.0880 1.0000 Uani
C6 0.057(1) 0.635(1) 0.6643(7) 0.0943 1.0000 Uani
C7 0.100(1) 0.6819(8) 0.7095(7) 0.0932 1.0000 Uani
C8 0.148(1) 0.6352(8) 0.7525(5) 0.0878 1.0000 Uani
C9 0.312(1) 0.4999(6) 0.7317(5) 0.0761 1.0000 Uani
C10 0.395(1) 0.5560(7) 0.7468(5) 0.0752 1.0000 Uani
C11 0.469(1) 0.5628(7) 0.7001(6) 0.0799 1.0000 Uani
C12 0.434(1) 0.5137(7) 0.6565(5) 0.0823 1.0000 Uani
C13 0.336(1) 0.4746(6) 0.6755(5) 0.0817 1.0000 Uani
N20 0.3494(7) 0.7337(4) 0.6990(3) 0.0599 1.0000 Uani
C21 0.429(1) 0.7440(6) 0.7422(5) 0.0742 1.0000 Uani
C22 0.458(1) 0.8160(8) 0.7632(6) 0.0951 1.0000 Uani
C23 0.405(2) 0.8790(7) 0.7395(6) 0.0954 1.0000 Uani
C24 0.329(1) 0.8703(6) 0.6955(5) 0.0822 1.0000 Uani
C25 0.3019(9) 0.7970(6) 0.6757(4) 0.0649 1.0000 Uani
C30 0.229(1) 0.5708(6) 0.5742(4) 0.0690 1.0000 Uani
C31 0.2627(9) 0.6507(6) 0.5634(4) 0.0608 1.0000 Uani
C32 0.3727(8) 0.6757(5) 0.5713(4) 0.0540 1.0000 Uani
C33 0.4155(8) 0.7533(5) 0.5566(4) 0.0594 1.0000 Uani
B34 0.4908(9) 0.7478(6) 0.4970(4) 0.0545 1.0000 Uani
C40 0.5352(7) 0.8358(5) 0.4778(4) 0.0515 1.0000 Uani
F41 0.6121(6) 0.8580(4) 0.5728(2) 0.0729 1.0000 Uani
C41 0.5934(8) 0.8830(5) 0.5172(4) 0.0575 1.0000 Uani
F42 0.6931(6) 0.9960(4) 0.5464(3) 0.0802 1.0000 Uani
C42 0.6374(8) 0.9537(6) 0.5049(4) 0.0637 1.0000 Uani
F43 0.6674(6) 1.0527(3) 0.4370(3) 0.0831 1.0000 Uani
C43 0.6260(8) 0.9829(5) 0.4500(4) 0.0630 1.0000 Uani
F44 0.5587(6) 0.9669(4) 0.3540(3) 0.0842 1.0000 Uani
C44 0.5710(8) 0.9391(6) 0.4084(4) 0.0613 1.0000 Uani
F45 0.4805(5) 0.8291(3) 0.3767(2) 0.0706 1.0000 Uani
C45 0.5293(8) 0.8684(5) 0.4223(4) 0.0567 1.0000 Uani
C50 0.6110(8) 0.7001(5) 0.5045(4) 0.0577 1.0000 Uani
F51 0.6143(5) 0.6885(4) 0.6083(3) 0.0861 1.0000 Uani
C51 0.6640(9) 0.6766(6) 0.5566(5) 0.0720 1.0000 Uani
F52 0.8117(7) 0.6194(5) 0.6136(4) 0.1092 1.0000 Uani
C52 0.767(1) 0.6399(7) 0.5612(7) 0.0838 1.0000 Uani
F53 0.9287(7) 0.5918(5) 0.5161(5) 0.1280 1.0000 Uani
C53 0.826(1) 0.6258(7) 0.5137(8) 0.0864 1.0000 Uani
F54 0.8382(6) 0.6366(5) 0.4112(4) 0.1081 1.0000 Uani
C54 0.781(1) 0.6492(7) 0.4596(6) 0.0836 1.0000 Uani
F55 0.6355(5) 0.7037(4) 0.4034(2) 0.0789 1.0000 Uani
C55 0.6754(8) 0.6840(6) 0.4573(5) 0.0641 1.0000 Uani
C60 0.3990(8) 0.7100(5) 0.4492(4) 0.0552 1.0000 Uani
F61 0.2924(5) 0.8244(4) 0.4409(3) 0.0819 1.0000 Uani
C61 0.3054(9) 0.7494(7) 0.4284(4) 0.0702 1.0000 Uani
F62 0.1285(6) 0.7608(5) 0.3759(4) 0.1142 1.0000 Uani
C62 0.218(1) 0.7164(8) 0.3945(5) 0.0811 1.0000 Uani
F63 0.1361(7) 0.6094(6) 0.3486(4) 0.1214 1.0000 Uani
C63 0.221(1) 0.6409(9) 0.3806(6) 0.0851 1.0000 Uani
F64 0.3133(7) 0.5214(4) 0.3913(4) 0.1079 1.0000 Uani
C64 0.310(1) 0.5977(7) 0.4019(5) 0.0811 1.0000 Uani
F65 0.4772(5) 0.5833(3) 0.4565(3) 0.0820 1.0000 Uani
C65 0.3952(9) 0.6314(6) 0.4352(4) 0.0656 1.0000 Uani
C101 -0.203(2) 0.582(2) 0.762(1) 0.184(9) 1.0000 Uiso
C102 -0.229(3) 0.663(2) 0.768(2) 0.22(1) 1.0000 Uiso
C103 -0.169(3) 0.679(2) 0.821(2) 0.24(1) 1.0000 Uiso
C104 -0.137(3) 0.621(3) 0.845(2) 0.25(2) 1.0000 Uiso
O105 -0.155(2) 0.551(2) 0.816(1) 0.27(1) 1.0000 Uiso
C201 -0.044(1) 0.833(4) 0.505(1) 0.34(2) 1.0000 Uiso
C202 -0.018(3) 0.897(3) 0.521(2) 0.40(3) 1.0000 Uiso
C203 0.041(2) 0.892(3) 0.573(2) 0.41(3) 1.0000 Uiso
C205 -0.002(3) 0.780(2) 0.547(3) 0.42(3) 1.0000 Uiso
O204 0.047(2) 0.817(3) 0.586(1) 0.34(1) 1.0000 Uiso
H21 0.1315 0.4059 0.7046 0.1332 1.0000 Uiso
H22 0.0647 0.4083 0.7658 0.1332 1.0000 Uiso
H23 0.1903 0.3680 0.7634 0.1332 1.0000 Uiso
H31 0.2491 0.5466 0.8406 0.1188 1.0000 Uiso
H32 0.1355 0.4932 0.8474 0.1188 1.0000 Uiso
H33 0.2611 0.4529 0.8450 0.1188 1.0000 Uiso
H51 0.0569 0.5114 0.6562 0.0941 1.0000 Uiso
H61 0.0199 0.6537 0.6249 0.0990 1.0000 Uiso
H71 0.0951 0.7415 0.7116 0.0943 1.0000 Uiso
H81 0.1902 0.6537 0.7902 0.0924 1.0000 Uiso
H101 0.4014 0.5858 0.7853 0.0814 1.0000 Uiso
H111 0.5402 0.6001 0.6999 0.0836 1.0000 Uiso
H121 0.4727 0.5068 0.6165 0.0824 1.0000 Uiso
H131 0.2913 0.4337 0.6527 0.0819 1.0000 Uiso
H211 0.4697 0.6965 0.7594 0.0783 1.0000 Uiso
H221 0.5170 0.8232 0.7956 0.1094 1.0000 Uiso
H231 0.4223 0.9331 0.7547 0.1026 1.0000 Uiso
H241 0.2856 0.9175 0.6772 0.0816 1.0000 Uiso
H251 0.2444 0.7907 0.6416 0.0682 1.0000 Uiso
H301 0.1436 0.5645 0.5658 0.0708 1.0000 Uiso
H303 0.2699 0.5351 0.5477 0.0708 1.0000 Uiso
H311 0.2032 0.6897 0.5500 0.0648 1.0000 Uiso
H321 0.4320 0.6359 0.5874 0.0561 1.0000 Uiso
H331 0.4641 0.7754 0.5899 0.0628 1.0000 Uiso
H332 0.3479 0.7893 0.5502 0.0628 1.0000 Uiso
H1011 -0.2782 0.5550 0.7474 0.1828 1.0000 Uiso
H1012 -0.1511 0.5798 0.7271 0.1828 1.0000 Uiso
H1021 -0.3209 0.6760 0.7721 0.2065 1.0000 Uiso
H1022 -0.2111 0.7012 0.7344 0.2065 1.0000 Uiso
H1031 -0.2194 0.7134 0.8480 0.0500 1.0000 Uiso
H1032 -0.1019 0.7134 0.8117 0.0500 1.0000 Uiso
H1041 -0.1743 0.6134 0.8899 0.0500 1.0000 Uiso
H1042 -0.0486 0.6225 0.8620 0.0500 1.0000 Uiso
H2011 -0.1328 0.8407 0.4983 0.0500 1.0000 Uiso
H2012 -0.0155 0.8350 0.4621 0.0500 1.0000 Uiso
H2021 -0.0832 0.9352 0.5302 0.0500 1.0000 Uiso
H2022 0.0353 0.9287 0.4951 0.0500 1.0000 Uiso
H2031 0.0036 0.9097 0.6061 0.0500 1.0000 Uiso
H2032 0.1219 0.9024 0.5709 0.0500 1.0000 Uiso
H2051 -0.0801 0.7545 0.5471 0.0500 1.0000 Uiso
H2052 0.0395 0.7513 0.5127 0.0500 1.0000 Uiso

loop_
_atom_type_symbol
_atom_type_scat_dispersion_real
_atom_type_scat_dispersion_imag
_atom_type_scat_Cromer_Mann_a1
_atom_type_scat_Cromer_Mann_b1
_atom_type_scat_Cromer_Mann_a2
_atom_type_scat_Cromer_Mann_b2
_atom_type_scat_Cromer_Mann_a3
_atom_type_scat_Cromer_Mann_b3
_atom_type_scat_Cromer_Mann_a4
_atom_type_scat_Cromer_Mann_b4
_atom_type_scat_Cromer_Mann_c
_atom_type_scat_source
'Zr  ' -2.9650 0.5600 17.8765 1.2762 10.9480 11.9160 5.4173 0.1176 3.6572 87.6627 2.0693 International_Tables_Vol_IV_Table_2.2B
'C   ' 0.0020 0.0020 2.3100 20.8439 1.0200 10.2075 1.5886 0.5687 0.8650 51.6512 0.2156 International_Tables_Vol_IV_Table_2.2B
'H   ' 0.0000 0.0000 0.4930 10.5109 0.3229 26.1257 0.1402 3.1424 0.0408 57.7997 0.0030 International_Tables_Vol_IV_Table_2.2B
'N   ' 0.0040 0.0030 12.2126 0.0057 3.1322 9.8933 2.0125 28.9975 1.1663 0.5826 -11.5290 International_Tables_Vol_IV_Table_2.2B
'B   ' 0.0000 0.0010 2.0545 23.2185 1.3326 1.0210 1.0979 60.3498 0.7068 0.1403 -0.1932 International_Tables_Vol_IV_Table_2.2B
'F   ' 0.0140 0.0100 3.5392 10.2825 2.6412 4.2944 1.5170 0.2615 1.0243 26.1476 0.2776 International_Tables_Vol_IV_Table_2.2B
'O   ' 0.0080 0.0060 3.0485 13.2771 2.2868 5.7011 1.5463 0.3239 0.8670 32.9089 0.2508 International_Tables_Vol_IV_Table_2.2B

loop_
_geom_angle_atom_site_label_1
_geom_angle_site_symmetry_1
_geom_angle_atom_site_label_2
_geom_angle_site_symmetry_2
_geom_angle_atom_site_label_3
_geom_angle_site_symmetry_3
_geom_angle
_geom_angle_publ_flag
C4 . Zr1 . C5 . 32.6(4) .
C4 . Zr1 . C6 . 53.9(5) .
C5 . Zr1 . C6 . 32.1(5) .
C4 . Zr1 . C7 . 53.8(5) .
C5 . Zr1 . C7 . 52.9(5) .
C6 . Zr1 . C7 . 31.8(4) .
C4 . Zr1 . C8 . 33.5(4) .
C5 . Zr1 . C8 . 53.9(4) .
C6 . Zr1 . C8 . 53.2(5) .
C7 . Zr1 . C8 . 31.8(4) .
C4 . Zr1 . C9 . 57.1(5) .
C5 . Zr1 . C9 . 78.8(5) .
C6 . Zr1 . C9 . 108.9(5) .
C7 . Zr1 . C9 . 108.0(5) .
C8 . Zr1 . C9 . 77.9(5) .
C4 . Zr1 . C10 . 78.3(5) .
C5 . Zr1 . C10 . 107.7(5) .
C6 . Zr1 . C10 . 131.1(5) .
C7 . Zr1 . C10 . 112.6(5) .
C8 . Zr1 . C10 . 82.0(5) .
C4 . Zr1 . C11 . 109.2(5) .
C5 . Zr1 . C11 . 133.2(5) .
C6 . Zr1 . C11 . 163.1(5) .
C7 . Zr1 . C11 . 141.7(5) .
C8 . Zr1 . C11 . 113.8(5) .
C4 . Zr1 . C12 . 109.6(5) .
C5 . Zr1 . C12 . 117.1(5) .
C6 . Zr1 . C12 . 146.2(5) .
C7 . Zr1 . C12 . 162.6(5) .
C8 . Zr1 . C12 . 131.5(5) .
C4 . Zr1 . C13 . 79.2(5) .
C5 . Zr1 . C13 . 85.5(5) .
C6 . Zr1 . C13 . 116.8(5) .
C7 . Zr1 . C13 . 132.7(5) .
C8 . Zr1 . C13 . 107.9(5) .
C4 . Zr1 . N20 . 114.8(3) .
C5 . Zr1 . N20 . 129.4(4) .
C6 . Zr1 . N20 . 103.4(4) .
C7 . Zr1 . N20 . 76.6(4) .
C8 . Zr1 . N20 . 82.0(4) .
C4 . Zr1 . C30 . 109.3(4) .
C5 . Zr1 . C30 . 79.3(4) .
C6 . Zr1 . C30 . 79.3(5) .
C7 . Zr1 . C30 . 108.9(5) .
C8 . Zr1 . C30 . 130.7(4) .
C4 . Zr1 . C31 . 133.1(4) .
C5 . Zr1 . C31 . 100.7(4) .
C6 . Zr1 . C31 . 83.9(4) .
C7 . Zr1 . C31 . 101.6(4) .
C8 . Zr1 . C31 . 133.1(4) .
C9 . Zr1 . C10 . 33.8(4) .
C9 . Zr1 . C11 . 54.8(5) .
C10 . Zr1 . C11 . 32.8(4) .
C9 . Zr1 . C12 . 54.7(5) .
C10 . Zr1 . C12 . 53.8(4) .
C11 . Zr1 . C12 . 31.3(4) .
C9 . Zr1 . C13 . 33.2(4) .
C10 . Zr1 . C13 . 54.5(4) .
C11 . Zr1 . C13 . 53.1(4) .
C12 . Zr1 . C13 . 32.4(4) .
C9 . Zr1 . N20 . 118.6(3) .
C10 . Zr1 . N20 . 86.5(3) .
C11 . Zr1 . N20 . 83.5(3) .
C12 . Zr1 . N20 . 110.4(4) .
C13 . Zr1 . N20 . 136.2(4) .
C9 . Zr1 . C30 . 110.1(4) .
C10 . Zr1 . C30 . 132.0(4) .
C11 . Zr1 . C30 . 109.2(4) .
C12 . Zr1 . C30 . 80.3(4) .
C13 . Zr1 . C30 . 79.7(4) .
C9 . Zr1 . C31 . 141.3(4) .
C10 . Zr1 . C31 . 144.3(4) .
C11 . Zr1 . C31 . 111.6(4) .
C12 . Zr1 . C31 . 94.2(4) .
C13 . Zr1 . C31 . 108.2(4) .
N20 . Zr1 . C30 . 126.4(3) .
N20 . Zr1 . C31 . 91.9(3) .
C30 . Zr1 . C31 . 34.6(3) .
C2 . C1 . C3 . 107.9(12) .
C2 . C1 . C4 . 110.0(13) .
C3 . C1 . C4 . 113.1(14) .
C2 . C1 . C9 . 113.0(14) .
C3 . C1 . C9 . 113.5(13) .
C4 . C1 . C9 . 99.2(9) .
C1 . C2 . H21 . 112.0(12) .
C1 . C2 . H22 . 113.5(18) .
H21 . C2 . H22 . 109.7(19) .
C1 . C2 . H23 . 109.4(16) .
H21 . C2 . H23 . 106.0(19) .
H22 . C2 . H23 . 105.7(12) .
C1 . C3 . H31 . 111.3(13) .
C1 . C3 . H32 . 111.7(16) .
H31 . C3 . H32 . 106.5(19) .
C1 . C3 . H33 . 111.8(18) .
H31 . C3 . H33 . 108.0(18) .
H32 . C3 . H33 . 107.3(14) .
Zr1 . C4 . C1 . 101.5(8) .
Zr1 . C4 . C5 . 75.2(7) .
C1 . C4 . C5 . 126.8(12) .
Zr1 . C4 . C8 . 74.9(6) .
C1 . C4 . C8 . 123.7(11) .
C5 . C4 . C8 . 106.9(12) .
Zr1 . C5 . C4 . 72.3(7) .
Zr1 . C5 . C6 . 77.5(7) .
C4 . C5 . C6 . 109.7(12) .
Zr1 . C5 . H51 . 116.9(9) .
C4 . C5 . H51 . 126.0(15) .
C6 . C5 . H51 . 124.3(13) .
Zr1 . C6 . C5 . 70.4(7) .
Zr1 . C6 . C7 . 74.2(7) .
C5 . C6 . C7 . 106.8(13) .
Zr1 . C6 . H61 . 118.8(9) .
C5 . C6 . H61 . 127.1(16) .
C7 . C6 . H61 . 126.0(17) .
Zr1 . C7 . C6 . 74.0(7) .
Zr1 . C7 . C8 . 70.6(7) .
C6 . C7 . C8 . 108.4(13) .
Zr1 . C7 . H71 . 122.7(9) .
C6 . C7 . H71 . 126.6(16) .
C8 . C7 . H71 . 125.0(15) .
Zr1 . C8 . C4 . 71.6(7) .
Zr1 . C8 . C7 . 77.7(7) .
C4 . C8 . C7 . 108.2(11) .
Zr1 . C8 . H81 . 114.3(9) .
C4 . C8 . H81 . 125.7(13) .
C7 . C8 . H81 . 126.1(14) .
Zr1 . C9 . C1 . 102.2(8) .
Zr1 . C9 . C10 . 73.4(6) .
C1 . C9 . C10 . 124.4(12) .
Zr1 . C9 . C13 . 75.5(6) .
C1 . C9 . C13 . 126.8(12) .
C10 . C9 . C13 . 106.1(12) .
Zr1 . C10 . C9 . 72.8(6) .
Zr1 . C10 . C11 . 77.0(6) .
C9 . C10 . C11 . 108.0(11) .
Zr1 . C10 . H101 . 116.9(8) .
C9 . C10 . H101 . 125.9(14) .
C11 . C10 . H101 . 126.0(13) .
Zr1 . C11 . C10 . 70.1(6) .
Zr1 . C11 . C12 . 75.8(7) .
C10 . C11 . C12 . 109.2(12) .
Zr1 . C11 . H111 . 120.7(7) .
C10 . C11 . H111 . 124.2(13) .
C12 . C11 . H111 . 126.6(15) .
Zr1 . C12 . C11 . 73.0(6) .
Zr1 . C12 . C13 . 70.9(7) .
C11 . C12 . C13 . 107.5(12) .
Zr1 . C12 . H121 . 121.8(8) .
C11 . C12 . H121 . 125.7(14) .
C13 . C12 . H121 . 126.9(12) .
Zr1 . C13 . C9 . 71.2(6) .
Zr1 . C13 . C12 . 76.7(6) .
C9 . C13 . C12 . 109.2(11) .
Zr1 . C13 . H131 . 119.0(9) .
C9 . C13 . H131 . 124.8(15) .
C12 . C13 . H131 . 126.0(13) .
Zr1 . N20 . C21 . 124.5(7) .
Zr1 . N20 . C25 . 118.1(6) .
C21 . N20 . C25 . 117.0(8) .
N20 . C21 . C22 . 122.3(11) .
N20 . C21 . H211 . 118.5(9) .
C22 . C21 . H211 . 119.2(10) .
C21 . C22 . C23 . 118.9(11) .
C21 . C22 . H221 . 121.8(14) .
C23 . C22 . H221 . 119.3(13) .
C22 . C23 . C24 . 119.9(11) .
C22 . C23 . H231 . 121.1(14) .
C24 . C23 . H231 . 119.1(15) .
C23 . C24 . C25 . 119.4(11) .
C23 . C24 . H241 . 121.3(11) .
C25 . C24 . H241 . 119.2(12) .
N20 . C25 . C24 . 122.5(9) .
N20 . C25 . H251 . 118.4(9) .
C24 . C25 . H251 . 119.1(10) .
Zr1 . C30 . C31 . 79.9(5) .
Zr1 . C30 . H301 . 113.2(7) .
C31 . C30 . H301 . 109.9(10) .
Zr1 . C30 . H303 . 131.1(8) .
C31 . C30 . H303 . 110.1(9) .
H301 . C30 . H303 . 107.8(9) .
Zr1 . C31 . C30 . 65.5(5) .
Zr1 . C31 . C32 . 86.9(5) .
C30 . C31 . C32 . 122.5(9) .
Zr1 . C31 . H311 . 118.9(7) .
C30 . C31 . H311 . 119.7(10) .
C32 . C31 . H311 . 117.8(9) .
C31 . C32 . C33 . 125.7(9) .
C31 . C32 . H321 . 117.0(9) .
C33 . C32 . H321 . 117.2(8) .
C32 . C33 . B34 . 109.3(7) .
C32 . C33 . H331 . 111.0(8) .
B34 . C33 . H331 . 110.1(8) .
C32 . C33 . H332 . 108.9(8) .
B34 . C33 . H332 . 110.4(8) .
H331 . C33 . H332 . 107.2(8) .
C33 . B34 . C40 . 110.1(8) .
C33 . B34 . C50 . 115.0(7) .
C40 . B34 . C50 . 102.3(7) .
C33 . B34 . C60 . 102.7(7) .
C40 . B34 . C60 . 112.8(7) .
C50 . B34 . C60 . 114.2(8) .
B34 . C40 . C41 . 121.2(7) .
B34 . C40 . C45 . 127.1(7) .
C41 . C40 . C45 . 111.5(8) .
C40 . C41 . F41 . 119.1(8) .
C40 . C41 . C42 . 125.3(8) .
F41 . C41 . C42 . 115.6(8) .
C41 . C42 . F42 . 121.1(9) .
C41 . C42 . C43 . 120.1(8) .
F42 . C42 . C43 . 118.8(9) .
C42 . C43 . F43 . 121.1(9) .
C42 . C43 . C44 . 118.1(9) .
F43 . C43 . C44 . 120.8(9) .
C43 . C44 . F44 . 119.0(8) .
C43 . C44 . C45 . 120.1(9) .
F44 . C44 . C45 . 120.9(8) .
C40 . C45 . C44 . 124.9(8) .
C40 . C45 . F45 . 120.6(7) .
C44 . C45 . F45 . 114.5(8) .
B34 . C50 . C51 . 126.7(9) .
B34 . C50 . C55 . 120.9(8) .
C51 . C50 . C55 . 112.2(9) .
C50 . C51 . F51 . 121.1(10) .
C50 . C51 . C52 . 124.9(12) .
F51 . C51 . C52 . 114.0(10) .
C51 . C52 . F52 . 120.7(14) .
C51 . C52 . C53 . 120.1(12) .
F52 . C52 . C53 . 119.1(12) .
C52 . C53 . F53 . 122.4(14) .
C52 . C53 . C54 . 119.3(11) .
F53 . C53 . C54 . 118.3(15) .
C53 . C54 . F54 . 120.9(12) .
C53 . C54 . C55 . 118.1(12) .
F54 . C54 . C55 . 120.9(12) .
C50 . C55 . C54 . 125.3(10) .
C50 . C55 . F55 . 119.3(8) .
C54 . C55 . F55 . 115.4(10) .
B34 . C60 . C61 . 122.3(9) .
B34 . C60 . C65 . 123.7(9) .
C61 . C60 . C65 . 112.7(9) .
C60 . C61 . F61 . 120.4(9) .
C60 . C61 . C62 . 124.1(11) .
F61 . C61 . C62 . 115.5(10) .
C61 . C62 . F62 . 119.4(12) .
C61 . C62 . C63 . 120.4(11) .
F62 . C62 . C63 . 120.1(11) .
C62 . C63 . F63 . 120.2(13) .
C62 . C63 . C64 . 118.4(10) .
F63 . C63 . C64 . 121.3(13) .
C63 . C64 . F64 . 120.3(11) .
C63 . C64 . C65 . 120.2(11) .
F64 . C64 . C65 . 119.5(12) .
C60 . C65 . C64 . 124.1(11) .
C60 . C65 . F65 . 120.0(8) .
C64 . C65 . F65 . 115.9(10) .
C102 . C101 . O105 . 110.3(26) .
C102 . C101 . H1011 . 106.8(27) .
O105 . C101 . H1011 . 114.6(26) .
C102 . C101 . H1012 . 103.6(26) .
O105 . C101 . H1012 . 115.5(25) .
H1011 . C101 . H1012 . 105.1(24) .
C101 . C102 . C103 . 99.8(28) .
C101 . C102 . H1021 . 114.4(28) .
C103 . C102 . H1021 . 110.3(32) .
C101 . C102 . H1022 . 120.3(32) .
C103 . C102 . H1022 . 113.8(34) .
H1021 . C102 . H1022 . 98.6(26) .
C102 . C103 . C104 . 112.5(41) .
C102 . C103 . H1031 . 109.9(36) .
C104 . C103 . H1031 . 111.4(44) .
C102 . C103 . H1032 . 108.0(38) .
C104 . C103 . H1032 . 111.2(42) .
H1031 . C103 . H1032 . 103.4(33) .
C103 . C104 . O105 . 117.3(41) .
C103 . C104 . H1041 . 113.5(44) .
O105 . C104 . H1041 . 105.8(36) .
C103 . C104 . H1042 . 115.0(45) .
O105 . C104 . H1042 . 108.4(38) .
H1041 . C104 . H1042 . 94.1(30) .
C101 . O105 . C104 . 98.2(27) .
C202 . C201 . C205 . 107.8(9) .
C202 . C201 . H2011 . 100.3(52) .
C205 . C201 . H2011 . 120.7(40) .
C202 . C201 . H2012 . 100.1(52) .
C205 . C201 . H2012 . 122.6(41) .
H2011 . C201 . H2012 . 101.4(22) .
C201 . C202 . C203 . 108.9(8) .
C201 . C202 . H2021 . 117.2(50) .
C203 . C202 . H2021 . 103.9(56) .
C201 . C202 . H2022 . 117.1(50) .
C203 . C202 . H2022 . 104.2(55) .
H2021 . C202 . H2022 . 104.1(25) .
C202 . C203 . O204 . 106.8(11) .
C202 . C203 . H2031 . 116.3(45) .
O204 . C203 . H2031 . 98.7(51) .
C202 . C203 . H2032 . 115.3(44) .
O204 . C203 . H2032 . 98.7(50) .
H2031 . C203 . H2032 . 117.0(32) .
C201 . C205 . O204 . 107.9(9) .
C201 . C205 . H2051 . 89.1(56) .
O204 . C205 . H2051 . 128.9(39) .
C201 . C205 . H2052 . 87.8(52) .
O204 . C205 . H2052 . 125.1(36) .
H2051 . C205 . H2052 . 102.7(40) .
C203 . O204 . C205 . 108.7(9) .

loop_
_geom_bond_atom_site_label_1
_geom_bond_site_symmetry_1
_geom_bond_atom_site_label_2
_geom_bond_site_symmetry_2
_geom_bond_distance
_geom_bond_publ_flag
Zr1 . C4 . 2.43(1) .
Zr1 . C5 . 2.47(1) .
Zr1 . C6 . 2.56(1) .
Zr1 . C7 . 2.56(1) .
Zr1 . C8 . 2.47(1) .
Zr1 . C9 . 2.43(1) .
Zr1 . C10 . 2.43(1) .
Zr1 . C11 . 2.52(1) .
Zr1 . C12 . 2.56(1) .
Zr1 . C13 . 2.48(1) .
Zr1 . N20 . 2.394(7) .
Zr1 . C30 . 2.345(9) .
Zr1 . C31 . 2.538(9) .
C1 . C2 . 1.53(2) .
C1 . C3 . 1.52(2) .
C1 . C4 . 1.53(2) .
C1 . C9 . 1.51(2) .
C2 . H21 . 1.00(2) .
C2 . H22 . 1.00(2) .
C2 . H23 . 1.05(2) .
C3 . H31 . 1.01(2) .
C3 . H32 . 1.02(2) .
C3 . H33 . 1.00(2) .
C4 . C5 . 1.37(2) .
C4 . C8 . 1.41(2) .
C5 . C6 . 1.39(2) .
C5 . H51 . 1.03(1) .
C6 . C7 . 1.40(2) .
C6 . H61 . 1.04(1) .
C7 . C8 . 1.38(2) .
C7 . H71 . 1.04(1) .
C8 . H81 . 1.04(1) .
C9 . C10 . 1.41(2) .
C9 . C13 . 1.40(2) .
C10 . C11 . 1.40(2) .
C10 . H101 . 1.02(1) .
C11 . C12 . 1.37(2) .
C11 . H111 . 1.06(1) .
C12 . C13 . 1.41(2) .
C12 . H121 . 1.05(1) .
C13 . H131 . 1.02(1) .
N20 . C21 . 1.35(1) .
N20 . C25 . 1.33(1) .
C21 . C22 . 1.37(2) .
C21 . H211 . 1.02(1) .
C22 . C23 . 1.36(2) .
C22 . H221 . 1.01(1) .
C23 . C24 . 1.33(2) .
C23 . H231 . 1.02(1) .
C24 . C25 . 1.38(1) .
C24 . H241 . 1.04(1) .
C25 . H251 . 1.02(1) .
C30 . C31 . 1.46(1) .
C30 . H301 . 1.02(1) .
C30 . H303 . 1.00(1) .
C31 . C32 . 1.37(1) .
C31 . H311 . 1.01(1) .
C32 . C33 . 1.48(1) .
C32 . H321 . 1.038(9) .
C33 . B34 . 1.66(1) .
C33 . H331 . 1.013(9) .
C33 . H332 . 1.02(1) .
B34 . C40 . 1.68(1) .
B34 . C50 . 1.64(1) .
B34 . C60 . 1.65(1) .
C40 . C41 . 1.38(1) .
C40 . C45 . 1.39(1) .
F41 . C41 . 1.36(1) .
C41 . C42 . 1.36(1) .
F42 . C42 . 1.35(1) .
C42 . C43 . 1.36(1) .
F43 . C43 . 1.34(1) .
C43 . C44 . 1.36(1) .
F44 . C44 . 1.34(1) .
C44 . C45 . 1.36(1) .
F45 . C45 . 1.36(1) .
C50 . C51 . 1.39(1) .
C50 . C55 . 1.37(1) .
F51 . C51 . 1.36(1) .
C51 . C52 . 1.37(2) .
F52 . C52 . 1.34(1) .
C52 . C53 . 1.33(2) .
F53 . C53 . 1.34(1) .
C53 . C54 . 1.39(2) .
F54 . C54 . 1.33(2) .
C54 . C55 . 1.38(2) .
F55 . C55 . 1.35(1) .
C60 . C61 . 1.37(1) .
C60 . C65 . 1.40(1) .
F61 . C61 . 1.34(1) .
C61 . C62 . 1.39(2) .
F62 . C62 . 1.36(1) .
C62 . C63 . 1.35(2) .
F63 . C63 . 1.33(1) .
C63 . C64 . 1.36(2) .
F64 . C64 . 1.34(1) .
C64 . C65 . 1.37(1) .
F65 . C65 . 1.35(1) .
C101 . C102 . 1.45(3) .
C101 . O105 . 1.45(3) .
C101 . H1011 . 1.04(3) .
C101 . H1012 . 1.02(3) .
C102 . C103 . 1.41(4) .
C102 . H1021 . 1.11(3) .
C102 . H1022 . 1.04(3) .
C103 . C104 . 1.20(4) .
C103 . H1031 . 1.07(4) .
C103 . H1032 . 1.01(4) .
C104 . O105 . 1.39(4) .
C104 . H1041 . 1.14(4) .
C104 . H1042 . 1.09(4) .
C201 . C202 . 1.21(3) .
C201 . C205 . 1.41(3) .
C201 . H2011 . 1.05(2) .
C201 . H2012 . 1.06(2) .
C202 . C203 . 1.35(3) .
C202 . H2021 . 1.03(2) .
C202 . H2022 . 1.04(2) .
C203 . O204 . 1.33(3) .
C203 . H2031 . 0.95(2) .
C203 . H2032 . 0.97(2) .
C205 . O204 . 1.22(3) .
C205 . H2051 . 1.02(3) .
C205 . H2052 . 1.07(3) .
